data_7101090
loop_
_publ_author_name
'F. Christopher Pigge'
'Venu R. Vangala'
'Dale C.Swenson'

_publ_section_title
;
Relative importance of X...O=C versus X...X halogen bonding
as structural determinants in 4-halotriaroylbenzenes
;
_journal_name_full 'Chemical Communications'
_journal_paper_doi 10.1039/b603110b
_journal_year 2006
_chemical_formula_moiety 'C27 H15 I3 O3'
_chemical_formula_sum 'C27 H15 I3 O3'
_chemical_formula_weight 768.09
_chemical_melting_point 484.29
_chemical_name_common 1,3,5-tris(4-Iodobenzoyl)benzene
_space_group_IT_number 14
_symmetry_cell_setting monoclinic
_symmetry_space_group_name_Hall '-P 2ybc'
_symmetry_space_group_name_H-M 'P 1 21/c 1'
_cell_angle_alpha 90.00
_cell_angle_beta 92.966(5)
_cell_angle_gamma 90.00
_cell_formula_units_Z 4
_cell_length_a 7.3649(7)
_cell_length_b 13.8815(13)
_cell_length_c 24.580(2)
_cell_measurement_temperature 190(2)
_cell_volume 2509.6(4)
_diffrn_ambient_temperature 190(2)
_exptl_crystal_density_diffrn 2.033
_cod_depositor_comments
;
The following automatic conversions were performed:
'_symmetry_cell_setting' value 'Monoclinic' changed to 'monoclinic'
according to '/home/saulius/struct/CIF-dictionaries/cif_core.dic'
dictionary named 'cif_core.dic' version 2.4.1 from 2010-06-29.

Automatic conversion script
Id: cif_fix_enum 1527 2010-12-29 10:47:43Z saulius 
;
_cod_original_sg_symbol_H-M 'P 21/c'
_cod_database_code 7101090

loop_
_symmetry_equiv_pos_as_xyz
'x, y, z'
'-x, y+1/2, -z+1/2'
'-x, -y, -z'
'x, -y-1/2, z-1/2'

loop_
_atom_site_label
_atom_site_type_symbol
_atom_site_fract_x
_atom_site_fract_y
_atom_site_fract_z
_atom_site_U_iso_or_equiv
_atom_site_adp_type
_atom_site_occupancy
_atom_site_symmetry_multiplicity
_atom_site_calc_flag
_atom_site_refinement_flags
_atom_site_disorder_assembly
_atom_site_disorder_group
O1 O 0.1095(4) 1.03588(17) 0.60223(10) 0.0441(7) Uani 1 1 d . . .
O2 O 0.4486(4) 0.63239(17) 0.54490(10) 0.0383(6) Uani 1 1 d . . .
O3 O 0.3076(3) 1.09073(16) 0.42705(10) 0.0321(6) Uani 1 1 d . . .
I1 I -0.19968(4) 0.72438(2) 0.798216(12) 0.05238(11) Uani 1 1 d . . .
I2 I 1.22925(4) 0.59689(2) 0.394650(11) 0.04395(9) Uani 1 1 d . . .
I3 I 0.41294(4) 0.90678(2) 0.166881(10) 0.04682(10) Uani 1 1 d . . .
C1 C 0.2255(4) 0.9626(2) 0.50677(13) 0.0260(7) Uani 1 1 d . . .
H1 H 0.1634 1.0226 0.5056 0.031 Uiso 1 1 calc R . .
C2 C 0.2193(5) 0.9059(2) 0.55318(14) 0.0263(7) Uani 1 1 d . . .
C3 C 0.3113(4) 0.8178(2) 0.55462(13) 0.0253(7) Uani 1 1 d . . .
H3 H 0.3062 0.7774 0.5857 0.030 Uiso 1 1 calc R . .
C4 C 0.4106(4) 0.7890(2) 0.51075(13) 0.0247(7) Uani 1 1 d . . .
C5 C 0.4154(4) 0.8465(2) 0.46438(13) 0.0251(7) Uani 1 1 d . . .
H5 H 0.4831 0.8265 0.4345 0.030 Uiso 1 1 calc R . .
C6 C 0.3202(4) 0.9338(2) 0.46198(13) 0.0248(7) Uani 1 1 d . . .
C7 C 0.1298(5) 0.9490(3) 0.60098(14) 0.0308(8) Uani 1 1 d . . .
C8 C 0.5085(5) 0.6944(2) 0.51612(13) 0.0275(7) Uani 1 1 d . . .
C9 C 0.3274(4) 1.0050(2) 0.41631(13) 0.0265(7) Uani 1 1 d . . .
C10 C 0.0653(5) 0.8887(2) 0.64649(14) 0.0280(7) Uani 1 1 d . . .
C11 C 0.0617(5) 0.9327(3) 0.69753(14) 0.0332(8) Uani 1 1 d . . .
H11 H 0.1100 0.9957 0.7026 0.040 Uiso 1 1 calc R . .
C12 C -0.0118(5) 0.8851(3) 0.74095(15) 0.0359(8) Uani 1 1 d . . .
H12 H -0.0134 0.9149 0.7757 0.043 Uiso 1 1 calc R . .
C13 C -0.0827(5) 0.7936(3) 0.73275(15) 0.0338(8) Uani 1 1 d . . .
C14 C -0.0806(5) 0.7491(3) 0.68224(17) 0.0375(9) Uani 1 1 d . . .
H14 H -0.1302 0.6864 0.6772 0.045 Uiso 1 1 calc R . .
C15 C -0.0060(5) 0.7967(3) 0.63926(15) 0.0325(8) Uani 1 1 d . . .
H15 H -0.0035 0.7663 0.6047 0.039 Uiso 1 1 calc R . .
C16 C 0.6779(4) 0.6761(2) 0.48639(13) 0.0266(7) Uani 1 1 d . . .
C17 C 0.7163(5) 0.5807(2) 0.47237(15) 0.0349(9) Uani 1 1 d . . .
H17 H 0.6344 0.5306 0.4808 0.042 Uiso 1 1 calc R . .
C18 C 0.8728(5) 0.5593(3) 0.44626(16) 0.0367(9) Uani 1 1 d . . .
H18 H 0.8978 0.4949 0.4360 0.044 Uiso 1 1 calc R . .
C19 C 0.9924(5) 0.6323(3) 0.43520(14) 0.0324(8) Uani 1 1 d . . .
C20 C 0.9587(5) 0.7267(2) 0.44900(15) 0.0330(8) Uani 1 1 d . . .
H20 H 1.0427 0.7761 0.4411 0.040 Uiso 1 1 calc R . .
C21 C 0.8003(5) 0.7482(3) 0.47456(14) 0.0316(8) Uani 1 1 d . . .
H21 H 0.7753 0.8130 0.4841 0.038 Uiso 1 1 calc R . .
C22 C 0.3584(5) 0.9755(2) 0.35957(13) 0.0272(7) Uani 1 1 d . . .
C23 C 0.2971(5) 0.8879(2) 0.33783(14) 0.0305(8) Uani 1 1 d . . .
H23 H 0.2453 0.8414 0.3608 0.037 Uiso 1 1 calc R . .
C24 C 0.3113(5) 0.8684(3) 0.28308(15) 0.0345(8) Uani 1 1 d . . .
H24 H 0.2671 0.8092 0.2683 0.041 Uiso 1 1 calc R . .
C25 C 0.3903(5) 0.9358(3) 0.24963(14) 0.0334(8) Uani 1 1 d . . .
C26 C 0.4529(5) 1.0230(3) 0.27055(15) 0.0356(8) Uani 1 1 d . . .
H26 H 0.5067 1.0688 0.2476 0.043 Uiso 1 1 calc R . .
C27 C 0.4365(5) 1.0427(3) 0.32529(14) 0.0311(8) Uani 1 1 d . . .
H27 H 0.4787 1.1026 0.3398 0.037 Uiso 1 1 calc R . .

loop_
_atom_site_aniso_label
_atom_site_aniso_U_11
_atom_site_aniso_U_22
_atom_site_aniso_U_33
_atom_site_aniso_U_23
_atom_site_aniso_U_13
_atom_site_aniso_U_12
O1 0.071(2) 0.0258(14) 0.0380(15) 0.0007(11) 0.0224(14) 0.0082(13)
O2 0.0536(17) 0.0282(12) 0.0346(14) 0.0040(11) 0.0184(12) 0.0023(12)
O3 0.0397(15) 0.0268(13) 0.0298(13) 0.0008(10) 0.0033(11) 0.0014(11)
I1 0.0569(2) 0.05747(19) 0.04433(18) 0.01379(13) 0.01775(14) -0.00691(14)
I2 0.03341(15) 0.05749(19) 0.04164(17) -0.00818(12) 0.00868(11) 0.00953(12)
I3 0.05357(19) 0.06179(19) 0.02594(14) -0.00443(11) 0.01026(12) -0.00981(13)
C1 0.0252(17) 0.0235(16) 0.0294(18) 0.0004(13) 0.0020(14) -0.0007(14)
C2 0.0251(17) 0.0279(17) 0.0263(17) -0.0023(13) 0.0048(14) -0.0014(14)
C3 0.0285(18) 0.0229(16) 0.0248(17) 0.0013(13) 0.0052(13) -0.0012(14)
C4 0.0217(16) 0.0244(16) 0.0280(17) -0.0007(13) 0.0019(13) -0.0017(13)
C5 0.0234(17) 0.0282(17) 0.0241(16) -0.0041(13) 0.0037(13) -0.0027(14)
C6 0.0243(17) 0.0238(16) 0.0262(17) -0.0017(13) -0.0006(13) -0.0012(13)
C7 0.0312(19) 0.0316(19) 0.0299(19) -0.0002(15) 0.0035(15) -0.0001(15)
C8 0.037(2) 0.0230(16) 0.0223(17) -0.0034(13) 0.0037(14) -0.0019(15)
C9 0.0227(17) 0.0279(18) 0.0288(18) -0.0005(14) 0.0018(14) 0.0003(14)
C10 0.0258(17) 0.0299(18) 0.0287(18) 0.0012(14) 0.0055(14) 0.0022(14)
C11 0.037(2) 0.0345(19) 0.0283(19) -0.0013(15) 0.0049(16) 0.0008(16)
C12 0.036(2) 0.044(2) 0.0281(19) -0.0002(16) 0.0050(16) 0.0043(17)
C13 0.0276(19) 0.042(2) 0.032(2) 0.0107(16) 0.0055(15) 0.0011(16)
C14 0.036(2) 0.034(2) 0.043(2) 0.0035(17) 0.0073(17) -0.0008(16)
C15 0.032(2) 0.0348(19) 0.0308(19) -0.0019(15) 0.0063(15) 0.0040(16)
C16 0.0276(18) 0.0263(17) 0.0259(17) -0.0015(13) 0.0015(14) 0.0037(14)
C17 0.036(2) 0.0253(18) 0.044(2) 0.0027(15) 0.0081(18) 0.0025(15)
C18 0.037(2) 0.0275(18) 0.046(2) -0.0066(16) 0.0073(18) 0.0061(16)
C19 0.0273(18) 0.042(2) 0.0278(18) -0.0022(15) 0.0014(14) 0.0074(16)
C20 0.0289(19) 0.0282(18) 0.042(2) -0.0005(15) 0.0057(16) 0.0005(15)
C21 0.034(2) 0.0247(17) 0.036(2) -0.0026(14) 0.0014(16) 0.0025(15)
C22 0.0261(17) 0.0288(17) 0.0266(17) 0.0003(14) 0.0003(13) 0.0002(14)
C23 0.034(2) 0.0313(19) 0.0269(18) 0.0025(14) 0.0057(15) -0.0023(15)
C24 0.035(2) 0.0363(19) 0.0325(19) -0.0036(16) 0.0054(16) -0.0043(17)
C25 0.0304(19) 0.048(2) 0.0222(17) -0.0013(15) 0.0032(14) -0.0017(17)
C26 0.037(2) 0.041(2) 0.0289(19) 0.0071(16) 0.0055(16) -0.0055(17)
C27 0.0320(19) 0.0297(18) 0.0316(19) 0.0014(14) 0.0021(15) -0.0052(15)

loop_
_geom_bond_atom_site_label_1
_geom_bond_atom_site_label_2
_geom_bond_distance
_geom_bond_site_symmetry_2
_geom_bond_publ_flag
O1 C7 1.216(4) . ?
O2 C8 1.212(4) . ?
O3 C9 1.230(4) . ?
I1 C13 2.097(3) . ?
I2 C19 2.111(3) . ?
I3 C25 2.089(3) . ?
C1 C2 1.389(5) . ?
C1 C6 1.392(5) . ?
C1 H1 0.9500 . ?
C2 C3 1.397(4) . ?
C2 C7 1.502(5) . ?
C3 C4 1.393(4) . ?
C3 H3 0.9500 . ?
C4 C5 1.393(5) . ?
C4 C8 1.501(5) . ?
C5 C6 1.400(5) . ?
C5 H5 0.9500 . ?
C6 C9 1.498(5) . ?
C7 C10 1.494(5) . ?
C8 C16 1.500(5) . ?
C9 C22 1.482(5) . ?
C10 C15 1.389(5) . ?
C10 C11 1.397(5) . ?
C11 C12 1.389(5) . ?
C11 H11 0.9500 . ?
C12 C13 1.385(5) . ?
C12 H12 0.9500 . ?
C13 C14 1.387(6) . ?
C14 C15 1.383(5) . ?
C14 H14 0.9500 . ?
C15 H15 0.9500 . ?
C16 C21 1.387(5) . ?
C16 C17 1.401(5) . ?
C17 C18 1.380(5) . ?
C17 H17 0.9500 . ?
C18 C19 1.379(5) . ?
C18 H18 0.9500 . ?
C19 C20 1.379(5) . ?
C20 C21 1.386(5) . ?
C20 H20 0.9500 . ?
C21 H21 0.9500 . ?
C22 C23 1.394(5) . ?
C22 C27 1.400(5) . ?
C23 C24 1.382(5) . ?
C23 H23 0.9500 . ?
C24 C25 1.392(5) . ?
C24 H24 0.9500 . ?
C25 C26 1.384(5) . ?
C26 C27 1.384(5) . ?
C26 H26 0.9500 . ?
C27 H27 0.9500 . ?

loop_
_cod_related_entry_id
_cod_related_entry_database
_cod_related_entry_code
1 ChemSpider 21150073
